data_7134771
loop_
_publ_author_name
'Chang, Mengfan'
'Xu, Ying'
'Lv, Ying'
'Yu, Haizhu'
'Li, Hao'
'Kang, Xi'
'Zhu, Manzhou'

_publ_section_title
;
 Controlling the photoluminescence chromaticity of emissive copper
 nanoclusters <i>via</i> ligand engineering.
;
_journal_issue 60
_journal_name_full 'Chemical communications (Cambridge, England)'
_journal_page_first 11215
_journal_page_last 11218
_journal_paper_doi 10.1039/d5cc02621k
_journal_volume 61
_journal_year 2025
_chemical_formula_moiety 'C120 H96 Cu8 F12 N8 P4 S8, C H2 Cl2'
_chemical_formula_sum 'C121 H98 Cl2 Cu8 F12 N8 P4 S8'
_chemical_formula_weight 2851.65
_space_group_crystal_system triclinic
_space_group_IT_number 2
_space_group_name_Hall '-P 1'
_space_group_name_H-M_alt 'P -1'
_atom_sites_solution_hydrogens mixed
_atom_sites_solution_primary dual
_audit_creation_date 2025-02-10
_audit_creation_method
;
Olex2 1.5
(compiled 2024.02.16 svn.r378c4104 for OlexSys, GUI svn.r6928)
;
_audit_update_record
;
2025-02-10 deposited with the CCDC.	2025-06-18 downloaded from the CCDC.
;
_cell_angle_alpha 74.241(4)
_cell_angle_beta 88.232(4)
_cell_angle_gamma 74.805(4)
_cell_formula_units_Z 1
_cell_length_a 12.2639(6)
_cell_length_b 16.0411(8)
_cell_length_c 17.8781(9)
_cell_measurement_reflns_used 18336
_cell_measurement_temperature 120
_cell_measurement_theta_max 70.91
_cell_measurement_theta_min 3.74
_cell_volume 3263.5(3)
_computing_cell_refinement
;
X-Area Recipe 1.37.0.0 (STOE, 2021)
;
_computing_data_collection
;
X-Area Pilatus3_SV 1.31.186.0 (STOE, 2022)
;
_computing_data_reduction
;
X-Area Integrate 2.5.3.0 (STOE, 2021)
X-Area LANA 2.7.5.0 (STOE, 2022)
;
_computing_molecular_graphics 'Olex2 1.5 (Dolomanov et al., 2009)'
_computing_publication_material 'Olex2 1.5 (Dolomanov et al., 2009)'
_computing_structure_refinement 'SHELXL 2018/3 (Sheldrick, 2015)'
_computing_structure_solution 'SHELXT 2018/2 (Sheldrick, 2018)'
_diffrn_ambient_temperature 120
_diffrn_detector_area_resol_mean 5.81
_diffrn_detector_type 'DECTRIS PILATUS 300K'
_diffrn_measured_fraction_theta_full 0.971
_diffrn_measured_fraction_theta_max 0.944
_diffrn_measurement_details
;
 1816 frames, detector distance = 60 mm
;
_diffrn_measurement_device 'Eulerian 4-circle diffractometer'
_diffrn_measurement_device_type 'STOE STADIVARI'
_diffrn_measurement_method 'rotation method, \w scans'
_diffrn_radiation_type CuK\a
_diffrn_radiation_wavelength 1.54186
_diffrn_reflns_av_R_equivalents 0.0650
_diffrn_reflns_av_unetI/netI 0.0599
_diffrn_reflns_Laue_measured_fraction_full 0.971
_diffrn_reflns_Laue_measured_fraction_max 0.944
_diffrn_reflns_limit_h_max 10
_diffrn_reflns_limit_h_min -14
_diffrn_reflns_limit_k_max 19
_diffrn_reflns_limit_k_min -16
_diffrn_reflns_limit_l_max 21
_diffrn_reflns_limit_l_min -19
_diffrn_reflns_number 24287
_diffrn_reflns_point_group_measured_fraction_full 0.971
_diffrn_reflns_point_group_measured_fraction_max 0.944
_diffrn_reflns_theta_full 67.686
_diffrn_reflns_theta_max 70.789
_diffrn_reflns_theta_min 4.630
_exptl_absorpt_coefficient_mu 3.978
_exptl_absorpt_correction_T_max 1.0000
_exptl_absorpt_correction_T_min 1.0000
_exptl_absorpt_correction_type multi-scan
_exptl_absorpt_process_details
;
STOE LANA, absorption correction by scaling of reflection intensities.
J. Koziskova, F. Hahn, J. Richter, J. Kozisek, "Comparison of different
absorption corrections on the model structure of tetrakis(\m~2~-acetato)-
diaqua-di-copper(II)", Acta Chimica Slovaca, vol. 9, no. 2, 2016, pp. 136 - 140.
;
_exptl_crystal_colour 'clear whiteish colourless'
_exptl_crystal_colour_lustre clear
_exptl_crystal_colour_modifier whiteish
_exptl_crystal_colour_primary colourless
_exptl_crystal_density_diffrn 1.451
_exptl_crystal_density_method 'not measured'
_exptl_crystal_description plate
_exptl_crystal_F_000 1442
_exptl_crystal_size_max 0.1
_exptl_crystal_size_mid 0.05
_exptl_crystal_size_min 0.02
_refine_diff_density_max 1.246
_refine_diff_density_min -0.629
_refine_diff_density_rms 0.112
_refine_ls_extinction_method none
_refine_ls_goodness_of_fit_ref 1.028
_refine_ls_hydrogen_treatment constr
_refine_ls_matrix_type full
_refine_ls_number_parameters 749
_refine_ls_number_reflns 11855
_refine_ls_number_restraints 1
_refine_ls_restrained_S_all 1.028
_refine_ls_R_factor_all 0.1010
_refine_ls_R_factor_gt 0.0794
_refine_ls_shift/su_max 0.000
_refine_ls_shift/su_mean 0.000
_refine_ls_structure_factor_coef Fsqd
_refine_ls_weighting_details 'w=1/[\s^2^(Fo^2^)+(0.1563P)^2^+2.9669P] where P=(Fo^2^+2Fc^2^)/3'
_refine_ls_weighting_scheme calc
_refine_ls_wR_factor_gt 0.2211
_refine_ls_wR_factor_ref 0.2485
_reflns_Friedel_coverage 0.000
_reflns_number_gt 8499
_reflns_number_total 11855
_reflns_threshold_expression 'I > 2\s(I)'
_cod_data_source_file d5cc02621k2.cif
_cod_data_source_block 1
_cod_depositor_comments 'Adding full bibliography for 7134771.cif.'
_cod_database_code 7134771
_shelx_shelxl_version_number 2018/3
_shelx_space_group_comment
;
The symmetry employed for this shelxl refinement is uniquely defined
by the following loop, which should always be used as a source of
symmetry information in preference to the above space-group names.
They are only intended as comments.
;
_shelx_estimated_absorpt_t_max 0.925
_shelx_estimated_absorpt_t_min 0.692
_olex2_refinement_description
;
1. Fixed Uiso
 At 1.2 times of:
  All C(H) groups, All C(H,H) groups, All N(H,H) groups
2. Restrained distances
 H01F_$1-H00B
 2.45 with sigma of 0.01
3. Others
 Fixed Sof: Cl(0.5) Cl1(0.5) H01D(0.5) H01Z(0.5) N02E(0.5) H02D(0.5) H02E(0.5)
 C02F(0.5) H02H(0.5) H02I(0.5) N02G(0.5) H02F(0.5) H02G(0.5)
4.a Rotating group:
 N00Y(H00A,H00B), N01F(H01F,H01G), N02D(H02A,H02C), N02E(H02D,H02E)
4.b Secondary CH2 refined with riding coordinates:
 C02F(H02H,H02I)
4.c Aromatic/amide H refined with riding coordinates:
 C00M(H00M), C00S(H00S), C00U(H00U), C00V(H00V), C00W(H00W), C00Z(H00Z),
 C010(H010), C012(H012), C013(H013), C015(H015), C018(H018), C019(H019),
 C01A(H01A), C01B(H01B), C01C(H01C), C01D(H01D), C014(H014), C01O(H01O),
 C01Z(H01Z), C021(H021), C01E(H01E), C01G(H01H), C01H(H01I), C01J(H01J),
 C01M(H01M), C01N(H01N), C01P(H01P), C01Q(H01Q), C01R(H01R), C01S(H01S),
 C01U(H01U), C01W(H01W), C01X(H01X), C020(H020), C022(H022), C023(H023),
 C024(H024), C025(H025), C027(H027), C028(H028), C02B(H02B)
4.d Fitted hexagon refined as free rotating group:
 C01D(C014,C011,C01O,C01Z,C021)
4.e X=CH2 refined with riding coordinates:
 N02G(H02F,H02G)
;
_olex2_submission_special_instructions 'No special instructions were received'

loop_
_space_group_symop_operation_xyz
'x, y, z'
'-x, -y, -z'

loop_
_atom_site_label
_atom_site_type_symbol
_atom_site_fract_x
_atom_site_fract_y
_atom_site_fract_z
_atom_site_U_iso_or_equiv
_atom_site_adp_type
_atom_site_occupancy
_atom_site_site_symmetry_order
_atom_site_calc_flag
_atom_site_refinement_flags_posn
_atom_site_refinement_flags_adp
_atom_site_refinement_flags_occupancy
_atom_site_disorder_assembly
_atom_site_disorder_group
Cu01 Cu 0.48643(7) 0.73395(6) 0.30086(5) 0.0571(2) Uani 1 1 d . . . . .
Cu02 Cu 0.43858(8) 0.59732(6) 0.47518(5) 0.0599(2) Uani 1 1 d . . . . .
Cu03 Cu 0.64977(8) 0.60870(6) 0.42263(5) 0.0600(2) Uani 1 1 d . . . . .
Cu04 Cu 0.51148(8) 0.45712(6) 0.35994(5) 0.0597(2) Uani 1 1 d . . . . .
S005 S 0.58872(13) 0.62194(10) 0.53949(9) 0.0581(3) Uani 1 1 d . . . . .
S006 S 0.42159(12) 0.61087(9) 0.34796(9) 0.0561(3) Uani 1 1 d . . . . .
S007 S 0.67761(13) 0.69518(10) 0.30825(9) 0.0610(4) Uani 1 1 d . . . . .
S008 S 0.66972(13) 0.46102(10) 0.42770(9) 0.0586(3) Uani 1 1 d . . . . .
P009 P 0.37147(14) 0.86821(10) 0.24531(10) 0.0589(4) Uani 1 1 d . . . . .
P00A P 0.51758(14) 0.41703(11) 0.25045(10) 0.0590(4) Uani 1 1 d . . . . .
F00B F 0.6262(4) 1.1444(3) 0.1464(3) 0.0825(12) Uani 1 1 d . . . . .
F00C F -0.0132(4) 1.0246(3) 0.4176(3) 0.0870(12) Uani 1 1 d . . . . .
F1 F 0.9148(4) 0.1195(3) 0.2295(3) 0.0913(13) Uani 1 1 d . . . . .
F00E F 0.5448(5) 0.7263(3) -0.0132(3) 0.0967(15) Uani 1 1 d . . . . .
F00F F 0.1237(5) 0.8787(4) -0.0384(3) 0.1040(15) Uani 1 1 d . . . . .
Cl Cl 0.8900(4) 0.4448(3) 0.2191(3) 0.0984(13) Uani 0.5 1 d . . P . .
Cl1 Cl 0.8954(5) 0.6258(4) 0.1355(3) 0.1108(15) Uani 0.5 1 d . . P . .
F00I F 0.1300(5) 0.2764(5) 0.2053(4) 0.123(2) Uani 1 1 d . . . . .
C00K C 0.2918(5) 0.8729(4) 0.1588(4) 0.0595(14) Uani 1 1 d . . . . .
C00L C 0.4460(5) 0.9558(4) 0.2116(4) 0.0594(14) Uani 1 1 d . . . . .
C00M C 0.5869(6) 0.5664(4) 0.1769(4) 0.0638(15) Uani 1 1 d . . . . .
H00M H 0.624274 0.555204 0.225820 0.077 Uiso 1 1 calc R U . . .
C00N C 0.2606(6) 0.9185(4) 0.3029(4) 0.0622(14) Uani 1 1 d . . . . .
C00O C 0.6409(5) 0.3284(4) 0.2404(4) 0.0576(13) Uani 1 1 d . . . . .
C00P C 0.5210(5) 0.5112(4) 0.1669(4) 0.0612(14) Uani 1 1 d . . . . .
C00R C 0.8131(5) 0.3987(4) 0.4238(4) 0.0613(14) Uani 1 1 d . . . . .
C00S C 0.8983(5) 0.4411(4) 0.4190(4) 0.0636(15) Uani 1 1 d . . . . .
H00S H 0.879799 0.503169 0.416530 0.076 Uiso 1 1 calc R U . . .
C00T C 0.2787(5) 0.6357(4) 0.3129(4) 0.0568(13) Uani 1 1 d . . . . .
C00U C 0.3485(6) 0.8340(4) 0.1032(4) 0.0659(16) Uani 1 1 d . . . . .
H00U H 0.427376 0.806348 0.110944 0.079 Uiso 1 1 calc R U . . .
C00V C 0.6655(6) 0.2485(5) 0.3007(4) 0.0683(16) Uani 1 1 d . . . . .
H00V H 0.618468 0.242534 0.344037 0.082 Uiso 1 1 calc R U . . .
C00W C 0.2032(6) 0.8634(5) 0.3521(4) 0.0668(15) Uani 1 1 d . . . . .
H00W H 0.227983 0.800406 0.358810 0.080 Uiso 1 1 calc R U . . .
C00X C 0.5647(6) 1.0825(5) 0.1674(4) 0.0689(16) Uani 1 1 d . . . . .
N00Y N 1.0940(6) 0.4404(5) 0.4123(5) 0.098(2) Uani 1 1 d . . . . .
H00A H 1.135258 0.432597 0.373290 0.118 Uiso 1 1 d R U . . .
H00B H 1.062953 0.497292 0.404884 0.118 Uiso 1 1 d DR U . . .
C00Z C 0.5677(6) 1.0366(5) 0.2452(4) 0.0710(17) Uani 1 1 d . . . . .
H00Z H 0.610167 1.048538 0.282829 0.085 Uiso 1 1 calc R U . . .
C010 C 0.7098(6) 0.3370(5) 0.1769(4) 0.0717(17) Uani 1 1 d . . . . .
H010 H 0.694141 0.390972 0.135794 0.086 Uiso 1 1 calc R U . . .
C012 C 0.8379(6) 0.3077(4) 0.4264(4) 0.0664(16) Uani 1 1 d . . . . .
H012 H 0.779630 0.278038 0.429460 0.080 Uiso 1 1 calc R U . . .
C013 C 0.1913(5) 0.6340(4) 0.3642(4) 0.0652(15) Uani 1 1 d . . . . .
H013 H 0.208104 0.615681 0.418676 0.078 Uiso 1 1 calc R U . . .
C015 C 0.5076(6) 0.9735(5) 0.2665(4) 0.0650(15) Uani 1 1 d . . . . .
H015 H 0.508116 0.941378 0.319680 0.078 Uiso 1 1 calc R U . . .
C016 C 0.3994(6) 0.3763(4) 0.2282(4) 0.0643(15) Uani 1 1 d . . . . .
C017 C 0.5378(6) 0.7363(4) 0.5408(4) 0.0631(15) Uani 1 1 d . . . . .
C018 C 0.2932(7) 0.8343(5) 0.0369(4) 0.0753(18) Uani 1 1 d . . . . .
H018 H 0.332063 0.805724 0.000019 0.090 Uiso 1 1 calc R U . . .
C019 C 0.2550(6) 0.6575(4) 0.2330(4) 0.0668(16) Uani 1 1 d . . . . .
H019 H 0.314371 0.656752 0.197580 0.080 Uiso 1 1 calc R U . . .
C01A C 0.5978(7) 0.6378(5) 0.1153(5) 0.0774(19) Uani 1 1 d . . . . .
H01A H 0.644834 0.674573 0.120715 0.093 Uiso 1 1 calc R U . . .
C01B C 0.4637(7) 0.5298(5) 0.0964(4) 0.0727(18) Uani 1 1 d . . . . .
H01B H 0.418545 0.492265 0.089498 0.087 Uiso 1 1 calc R U . . .
C01C C 0.4375(7) 0.7911(5) 0.5017(5) 0.0744(18) Uani 1 1 d . . . . .
H01C H 0.396198 0.769115 0.470873 0.089 Uiso 1 1 calc R U . . .
C01D C 0.7820(4) 0.8750(3) 0.3918(2) 0.0755(18) Uani 1 1 d G . . . .
H01D H 0.784581 0.889254 0.439825 0.091 Uiso 0.5 1 calc R U P A 2
C014 C 0.7322(4) 0.8081(3) 0.3867(2) 0.0689(16) Uani 1 1 d G . . C .
H014 H 0.700701 0.776692 0.431257 0.083 Uiso 1 1 calc R U . . .
C011 C 0.7285(4) 0.7872(3) 0.3165(2) 0.0649(15) Uani 1 1 d G . . C .
C01O C 0.7746(4) 0.8332(3) 0.2513(2) 0.0686(16) Uani 1 1 d G . . C .
H01O H 0.772048 0.818920 0.203286 0.082 Uiso 1 1 calc R U . . .
C01Z C 0.8244(4) 0.9001(3) 0.2564(3) 0.080(2) Uani 1 1 d G . . C .
H01Z H 0.855928 0.931482 0.211852 0.096 Uiso 0.5 1 calc R U P B 1
C021 C 0.8281(4) 0.9210(3) 0.3266(3) 0.085(2) Uani 1 1 d G . . C .
H021 H 0.862196 0.966650 0.330121 0.102 Uiso 1 1 calc R U . . .
C01E C 0.4716(8) 0.6022(5) 0.0361(5) 0.080(2) Uani 1 1 d . . . . .
H01E H 0.430728 0.615997 -0.011916 0.096 Uiso 1 1 calc R U . . .
N01F N -0.0066(5) 0.6542(6) 0.3888(5) 0.096(2) Uani 1 1 d . . . . .
H01F H 0.015571 0.640066 0.439277 0.115 Uiso 1 1 d R U . . .
H01G H -0.058106 0.707156 0.380300 0.115 Uiso 1 1 d R U . . .
C01G C 0.4113(7) 0.3075(5) 0.1949(5) 0.0749(18) Uani 1 1 d . . . . .
H01H H 0.483488 0.282463 0.177735 0.090 Uiso 1 1 calc R U . . .
C01H C 0.1115(6) 0.8967(5) 0.3917(5) 0.0763(18) Uani 1 1 d . . . . .
H01I H 0.072369 0.858430 0.425219 0.092 Uiso 1 1 calc R U . . .
C01I C 0.0787(6) 0.9897(5) 0.3799(5) 0.0708(17) Uani 1 1 d . . . . .
C01J C 0.8028(7) 0.2648(5) 0.1745(5) 0.080(2) Uani 1 1 d . . . . .
H01J H 0.850158 0.269385 0.131273 0.096 Uiso 1 1 calc R U . . .
C01K C 0.5392(8) 0.6541(5) 0.0466(4) 0.078(2) Uani 1 1 d . . . . .
C01L C 1.0107(6) 0.3946(5) 0.4179(5) 0.0750(18) Uani 1 1 d . . . . .
C01M C 0.4449(7) 1.0029(5) 0.1333(4) 0.0775(19) Uani 1 1 d . . . . .
H01M H 0.401665 0.992515 0.095264 0.093 Uiso 1 1 calc R U . . .
C01N C 0.6006(7) 0.7688(5) 0.5828(4) 0.0722(17) Uani 1 1 d . . . . .
H01N H 0.669230 0.731251 0.609673 0.087 Uiso 1 1 calc R U . . .
C01P C 1.0385(7) 0.3038(5) 0.4207(5) 0.0773(19) Uani 1 1 d . . . . .
H01P H 1.115254 0.271439 0.420133 0.093 Uiso 1 1 calc R U . . .
C01Q C 0.2932(7) 0.4142(5) 0.2531(5) 0.0754(18) Uani 1 1 d . . . . .
H01Q H 0.284426 0.463070 0.275160 0.091 Uiso 1 1 calc R U . . .
C01R C 0.9529(6) 0.2614(5) 0.4244(5) 0.0756(19) Uani 1 1 d . . . . .
H01R H 0.971769 0.199747 0.425524 0.091 Uiso 1 1 calc R U . . .
C01S C 0.1453(6) 0.6799(5) 0.2066(5) 0.0758(18) Uani 1 1 d . . . . .
H01S H 0.129000 0.694296 0.152268 0.091 Uiso 1 1 calc R U . . .
C01T C 0.8248(6) 0.1881(5) 0.2345(5) 0.0713(17) Uani 1 1 d . . . . .
C01U C 0.0580(7) 0.6823(6) 0.2561(5) 0.083(2) Uani 1 1 d . . . . .
H01U H -0.017895 0.700072 0.235920 0.100 Uiso 1 1 calc R U . . .
C01V C 0.1794(7) 0.8777(6) 0.0263(5) 0.081(2) Uani 1 1 d . . . . .
C01W C 0.7581(7) 0.1779(5) 0.2977(5) 0.0741(18) Uani 1 1 d . . . . .
H01W H 0.774856 0.123625 0.338509 0.089 Uiso 1 1 calc R U . . .
C01X C 0.1768(7) 0.9141(6) 0.1461(5) 0.082(2) Uani 1 1 d . . . . .
H01X H 0.136396 0.941108 0.183442 0.099 Uiso 1 1 calc R U . . .
C01Y C 0.0805(6) 0.6586(5) 0.3368(5) 0.0743(18) Uani 1 1 d . . . . .
C020 C 0.4618(9) 0.9101(5) 0.5523(6) 0.093(3) Uani 1 1 d . . . . .
H020 H 0.434769 0.968662 0.559121 0.112 Uiso 1 1 calc R U . . .
C022 C 0.2234(6) 1.0101(5) 0.2928(4) 0.0686(16) Uani 1 1 d . . . . .
H022 H 0.261174 1.048751 0.258400 0.082 Uiso 1 1 calc R U . . .
C023 C 0.1311(6) 1.0468(5) 0.3324(5) 0.0745(18) Uani 1 1 d . . . . .
H023 H 0.106232 1.109692 0.326201 0.089 Uiso 1 1 calc R U . . .
C024 C 0.3969(9) 0.8801(5) 0.5080(6) 0.092(3) Uani 1 1 d . . . . .
H024 H 0.327403 0.918048 0.482826 0.110 Uiso 1 1 calc R U . . .
C025 C 0.1999(7) 0.3818(6) 0.2461(5) 0.084(2) Uani 1 1 d . . . . .
H025 H 0.127755 0.406757 0.263318 0.101 Uiso 1 1 calc R U . . .
C026 C 0.5620(8) 0.8575(5) 0.5854(5) 0.082(2) Uani 1 1 d . . . . .
C027 C 0.5084(9) 1.0651(6) 0.1122(5) 0.088(2) Uani 1 1 d . . . . .
H027 H 0.512105 1.095427 0.058968 0.106 Uiso 1 1 calc R U . . .
C028 C 0.3238(7) 0.2735(6) 0.1853(5) 0.086(2) Uani 1 1 d . . . . .
H028 H 0.333340 0.226285 0.161044 0.104 Uiso 1 1 calc R U . . .
C02A C 0.2188(8) 0.3107(6) 0.2126(6) 0.095(3) Uani 1 1 d . . . . .
C02B C 0.1209(8) 0.9162(7) 0.0794(5) 0.095(3) Uani 1 1 d . . . . .
H02B H 0.042144 0.944249 0.070877 0.114 Uiso 1 1 calc R U . . .
N02D N 0.6315(10) 0.8918(7) 0.6195(6) 0.129(3) Uani 1 1 d . . . . .
H02A H 0.677252 0.912012 0.586101 0.155 Uiso 1 1 d R U . . .
H02C H 0.590897 0.935338 0.636160 0.155 Uiso 1 1 d R U . . .
N02E N 0.8670(11) 0.9498(8) 0.1917(9) 0.079(4) Uani 0.5 1 d . . P C 2
H02D H 0.938129 0.924620 0.187635 0.095 Uiso 0.5 1 d R U P C 2
H02E H 0.830259 0.953301 0.149583 0.095 Uiso 0.5 1 d R U P C 2
C02F C 0.8982(11) 0.5436(10) 0.2165(10) 0.081(4) Uani 0.5 1 d . . P . .
H02H H 0.969231 0.535395 0.245658 0.097 Uiso 0.5 1 calc R U P . .
H02I H 0.835745 0.567659 0.247591 0.097 Uiso 0.5 1 calc R U P . .
N02G N 0.7872(15) 0.9026(13) 0.4544(11) 0.115(5) Uani 0.5 1 d . . P D 1
H02F H 0.757468 0.878212 0.497527 0.138 Uiso 0.5 1 calc R U P D 1
H02G H 0.820294 0.945468 0.452970 0.138 Uiso 0.5 1 calc R U P D 1

loop_
_atom_site_aniso_label
_atom_site_aniso_U_11
_atom_site_aniso_U_22
_atom_site_aniso_U_33
_atom_site_aniso_U_23
_atom_site_aniso_U_13
_atom_site_aniso_U_12
Cu01 0.0581(5) 0.0514(5) 0.0646(5) -0.0168(4) -0.0004(4) -0.0176(4)
Cu02 0.0587(5) 0.0549(5) 0.0685(5) -0.0197(4) 0.0030(4) -0.0163(4)
Cu03 0.0593(5) 0.0577(5) 0.0668(5) -0.0203(4) 0.0029(4) -0.0185(4)
Cu04 0.0675(6) 0.0530(5) 0.0616(5) -0.0193(4) 0.0019(4) -0.0171(4)
S005 0.0607(8) 0.0521(7) 0.0652(8) -0.0196(6) 0.0033(6) -0.0175(6)
S006 0.0547(8) 0.0495(7) 0.0659(8) -0.0167(6) -0.0001(6) -0.0155(6)
S007 0.0593(8) 0.0571(8) 0.0688(9) -0.0176(7) 0.0021(6) -0.0189(7)
S008 0.0545(8) 0.0560(8) 0.0680(8) -0.0201(7) 0.0030(6) -0.0161(6)
P009 0.0606(9) 0.0520(8) 0.0663(9) -0.0176(7) 0.0013(7) -0.0171(7)
P00A 0.0637(9) 0.0542(8) 0.0640(9) -0.0216(7) 0.0034(7) -0.0182(7)
F00B 0.101(3) 0.077(3) 0.088(3) -0.030(2) 0.010(2) -0.049(2)
F00C 0.080(3) 0.084(3) 0.099(3) -0.037(2) 0.016(2) -0.014(2)
F1 0.077(3) 0.070(3) 0.124(4) -0.034(3) 0.008(2) -0.006(2)
F00E 0.143(4) 0.069(3) 0.072(3) -0.012(2) 0.015(3) -0.027(3)
F00F 0.105(4) 0.123(4) 0.087(3) -0.041(3) -0.017(3) -0.021(3)
Cl 0.082(2) 0.110(3) 0.118(3) -0.054(3) -0.009(2) -0.026(2)
Cl1 0.106(3) 0.126(4) 0.111(3) -0.029(3) -0.020(3) -0.051(3)
F00I 0.097(4) 0.143(5) 0.166(6) -0.067(4) 0.009(4) -0.068(4)
C00K 0.065(4) 0.050(3) 0.062(3) -0.012(3) -0.001(3) -0.015(3)
C00L 0.057(3) 0.048(3) 0.072(4) -0.014(3) 0.004(3) -0.013(3)
C00M 0.075(4) 0.055(3) 0.062(3) -0.016(3) 0.003(3) -0.018(3)
C00N 0.069(4) 0.061(3) 0.061(3) -0.021(3) -0.005(3) -0.018(3)
C00O 0.061(3) 0.052(3) 0.066(3) -0.023(3) 0.001(3) -0.017(3)
C00P 0.061(3) 0.057(3) 0.067(4) -0.024(3) 0.004(3) -0.013(3)
C00R 0.058(3) 0.064(4) 0.060(3) -0.014(3) 0.000(3) -0.016(3)
C00S 0.061(4) 0.056(3) 0.080(4) -0.026(3) 0.010(3) -0.020(3)
C00T 0.055(3) 0.040(3) 0.076(4) -0.019(3) -0.007(3) -0.011(2)
C00U 0.069(4) 0.059(4) 0.080(4) -0.031(3) 0.007(3) -0.021(3)
C00V 0.071(4) 0.062(4) 0.079(4) -0.028(3) 0.006(3) -0.020(3)
C00W 0.073(4) 0.058(4) 0.068(4) -0.016(3) 0.002(3) -0.016(3)
C00X 0.077(4) 0.062(4) 0.078(4) -0.024(3) 0.011(3) -0.032(3)
N00Y 0.073(4) 0.103(5) 0.140(7) -0.060(5) 0.021(4) -0.033(4)
C00Z 0.066(4) 0.077(4) 0.077(4) -0.029(4) -0.006(3) -0.023(3)
C010 0.073(4) 0.066(4) 0.077(4) -0.021(3) 0.008(3) -0.020(3)
C012 0.067(4) 0.056(3) 0.080(4) -0.023(3) 0.011(3) -0.018(3)
C013 0.057(3) 0.063(4) 0.076(4) -0.017(3) -0.003(3) -0.020(3)
C015 0.064(4) 0.063(4) 0.068(4) -0.013(3) -0.005(3) -0.020(3)
C016 0.064(4) 0.060(4) 0.071(4) -0.016(3) 0.001(3) -0.021(3)
C017 0.070(4) 0.054(3) 0.065(4) -0.014(3) 0.016(3) -0.020(3)
C018 0.085(5) 0.081(5) 0.072(4) -0.030(4) 0.012(4) -0.034(4)
C019 0.069(4) 0.059(4) 0.075(4) -0.020(3) -0.001(3) -0.018(3)
C01A 0.073(4) 0.068(4) 0.097(5) -0.030(4) 0.017(4) -0.022(4)
C01B 0.100(5) 0.059(4) 0.064(4) -0.022(3) -0.003(3) -0.024(4)
C01C 0.081(5) 0.053(4) 0.081(4) -0.008(3) 0.014(4) -0.016(3)
C01D 0.073(4) 0.066(4) 0.092(5) -0.027(4) -0.005(4) -0.020(3)
C014 0.066(4) 0.060(4) 0.080(4) -0.021(3) -0.008(3) -0.012(3)
C011 0.051(3) 0.059(3) 0.085(4) -0.022(3) -0.006(3) -0.013(3)
C01O 0.066(4) 0.060(4) 0.082(4) -0.021(3) 0.004(3) -0.017(3)
C01Z 0.064(4) 0.061(4) 0.112(6) -0.015(4) 0.011(4) -0.022(3)
C021 0.081(5) 0.071(4) 0.117(7) -0.034(4) -0.004(4) -0.033(4)
C01E 0.104(6) 0.070(4) 0.067(4) -0.023(3) -0.007(4) -0.016(4)
N01F 0.057(3) 0.115(6) 0.101(5) -0.010(4) 0.004(3) -0.018(4)
C01G 0.073(4) 0.074(4) 0.090(5) -0.036(4) 0.006(4) -0.027(4)
C01H 0.066(4) 0.085(5) 0.084(5) -0.025(4) 0.008(3) -0.029(4)
C01I 0.062(4) 0.065(4) 0.086(5) -0.031(4) 0.001(3) -0.007(3)
C01J 0.075(5) 0.079(5) 0.092(5) -0.031(4) 0.017(4) -0.023(4)
C01K 0.109(6) 0.061(4) 0.063(4) -0.017(3) 0.010(4) -0.023(4)
C01L 0.062(4) 0.079(5) 0.091(5) -0.033(4) 0.017(3) -0.022(3)
C01M 0.101(5) 0.068(4) 0.073(4) -0.018(3) -0.005(4) -0.041(4)
C01N 0.077(4) 0.068(4) 0.084(4) -0.030(4) 0.019(4) -0.031(3)
C01P 0.070(4) 0.076(5) 0.086(5) -0.025(4) 0.021(4) -0.019(4)
C01Q 0.080(5) 0.071(4) 0.081(5) -0.025(4) 0.000(4) -0.025(4)
C01R 0.075(4) 0.056(4) 0.093(5) -0.025(3) 0.016(4) -0.008(3)
C01S 0.074(4) 0.075(4) 0.075(4) -0.013(4) -0.010(3) -0.020(4)
C01T 0.058(4) 0.063(4) 0.097(5) -0.032(4) 0.001(3) -0.013(3)
C01U 0.062(4) 0.085(5) 0.094(5) -0.010(4) -0.015(4) -0.017(4)
C01V 0.087(5) 0.091(5) 0.071(4) -0.027(4) -0.013(4) -0.026(4)
C01W 0.082(5) 0.060(4) 0.083(5) -0.019(3) -0.002(4) -0.022(3)
C01X 0.079(5) 0.091(5) 0.077(5) -0.032(4) -0.008(4) -0.012(4)
C01Y 0.061(4) 0.064(4) 0.087(5) -0.006(3) 0.004(3) -0.014(3)
C020 0.117(7) 0.046(4) 0.119(7) -0.025(4) 0.043(6) -0.026(4)
C022 0.066(4) 0.057(4) 0.083(4) -0.025(3) 0.005(3) -0.011(3)
C023 0.075(4) 0.057(4) 0.093(5) -0.029(4) 0.000(4) -0.009(3)
C024 0.111(6) 0.057(4) 0.103(6) -0.015(4) 0.029(5) -0.026(4)
C025 0.071(4) 0.083(5) 0.103(6) -0.024(4) 0.004(4) -0.029(4)
C026 0.111(6) 0.066(4) 0.092(5) -0.033(4) 0.028(5) -0.050(5)
C027 0.130(7) 0.081(5) 0.072(4) -0.022(4) 0.009(4) -0.057(5)
C028 0.082(5) 0.090(5) 0.106(6) -0.050(5) 0.001(4) -0.028(4)
C02A 0.090(6) 0.091(6) 0.121(7) -0.033(5) -0.009(5) -0.044(5)
C02B 0.090(6) 0.104(6) 0.082(5) -0.028(5) -0.016(4) -0.005(5)
N02D 0.168(9) 0.130(7) 0.135(8) -0.072(6) 0.037(7) -0.084(7)
N02E 0.070(7) 0.056(6) 0.112(10) -0.018(6) 0.033(7) -0.025(6)
C02F 0.044(6) 0.075(9) 0.096(10) -0.006(8) 0.004(6) 0.013(6)
N02G 0.113(13) 0.121(13) 0.128(14) -0.052(11) -0.002(10) -0.041(11)

loop_
_atom_type_symbol
_atom_type_description
_atom_type_scat_dispersion_real
_atom_type_scat_dispersion_imag
_atom_type_scat_source
C C 0.0181 0.0091 'International Tables Vol C Tables 4.2.6.8 and 6.1.1.4'
H H 0.0000 0.0000 'International Tables Vol C Tables 4.2.6.8 and 6.1.1.4'
Cl Cl 0.3639 0.7018 'International Tables Vol C Tables 4.2.6.8 and 6.1.1.4'
Cu Cu -1.9646 0.5888 'International Tables Vol C Tables 4.2.6.8 and 6.1.1.4'
F F 0.0727 0.0534 'International Tables Vol C Tables 4.2.6.8 and 6.1.1.4'
N N 0.0311 0.0180 'International Tables Vol C Tables 4.2.6.8 and 6.1.1.4'
P P 0.2955 0.4335 'International Tables Vol C Tables 4.2.6.8 and 6.1.1.4'
S S 0.3331 0.5567 'International Tables Vol C Tables 4.2.6.8 and 6.1.1.4'

loop_
_geom_angle_atom_site_label_1
_geom_angle_atom_site_label_2
_geom_angle_atom_site_label_3
_geom_angle
_geom_angle_site_symmetry_1
_geom_angle_site_symmetry_3
_geom_angle_publ_flag
S006 Cu01 Cu03 72.78(5) . . ?
S007 Cu01 Cu03 48.36(5) . . ?
S007 Cu01 S006 110.18(7) . . ?
P009 Cu01 Cu03 152.61(6) . . ?
P009 Cu01 S006 122.11(7) . . ?
P009 Cu01 S007 127.42(7) . . ?
Cu03 Cu02 Cu02 80.80(4) . 2_666 ?
Cu03 Cu02 Cu04 99.57(4) . 2_666 ?
Cu04 Cu02 Cu02 70.51(4) 2_666 2_666 ?
S005 Cu02 Cu02 86.49(5) . 2_666 ?
S005 Cu02 Cu03 51.13(4) . . ?
S005 Cu02 Cu04 53.59(5) . 2_666 ?
S006 Cu02 Cu02 97.62(6) . 2_666 ?
S006 Cu02 Cu03 76.61(5) . . ?
S006 Cu02 Cu04 168.06(6) . 2_666 ?
S006 Cu02 S005 126.32(6) . . ?
S006 Cu02 S008 127.63(7) . 2_666 ?
S008 Cu02 Cu02 77.15(5) 2_666 2_666 ?
S008 Cu02 Cu03 148.97(6) 2_666 . ?
S008 Cu02 Cu04 52.44(5) 2_666 2_666 ?
S008 Cu02 S005 105.56(6) 2_666 . ?
Cu02 Cu03 Cu01 73.88(3) . . ?
S005 Cu03 Cu01 109.49(6) . . ?
S005 Cu03 Cu02 55.41(5) . . ?
S005 Cu03 S008 105.14(7) . . ?
S007 Cu03 Cu01 49.85(5) . . ?
S007 Cu03 Cu02 123.71(6) . . ?
S007 Cu03 S005 139.09(7) . . ?
S007 Cu03 S008 115.42(7) . . ?
S008 Cu03 Cu01 113.21(5) . . ?
S008 Cu03 Cu02 82.10(5) . . ?
S005 Cu04 Cu02 52.48(4) 2_666 2_666 ?
S006 Cu04 Cu02 97.50(5) . 2_666 ?
S006 Cu04 S005 103.77(6) . 2_666 ?
S008 Cu04 Cu02 51.04(5) . 2_666 ?
S008 Cu04 S005 103.09(6) . 2_666 ?
S008 Cu04 S006 92.62(6) . . ?
P00A Cu04 Cu02 147.47(6) . 2_666 ?
P00A Cu04 S005 114.09(6) . 2_666 ?
P00A Cu04 S006 115.00(7) . . ?
P00A Cu04 S008 124.69(7) . . ?
Cu02 S005 Cu04 73.93(5) . 2_666 ?
Cu03 S005 Cu02 73.46(5) . . ?
Cu03 S005 Cu04 135.49(7) . 2_666 ?
C017 S005 Cu02 103.4(2) . . ?
C017 S005 Cu03 112.2(2) . . ?
C017 S005 Cu04 104.2(2) . 2_666 ?
Cu01 S006 Cu04 130.08(7) . . ?
Cu02 S006 Cu01 99.06(6) . . ?
Cu02 S006 Cu04 94.34(6) . . ?
C00T S006 Cu01 108.8(2) . . ?
C00T S006 Cu02 113.6(2) . . ?
C00T S006 Cu04 109.15(19) . . ?
Cu03 S007 Cu01 81.80(6) . . ?
C011 S007 Cu01 110.43(17) . . ?
C011 S007 Cu03 112.58(16) . . ?
Cu02 S008 Cu04 76.52(5) 2_666 . ?
Cu03 S008 Cu02 108.62(7) . 2_666 ?
Cu03 S008 Cu04 106.52(7) . . ?
C00R S008 Cu02 118.5(2) . 2_666 ?
C00R S008 Cu03 113.9(2) . . ?
C00R S008 Cu04 126.9(2) . . ?
C00K P009 Cu01 114.2(2) . . ?
C00K P009 C00L 104.3(3) . . ?
C00K P009 C00N 102.4(3) . . ?
C00L P009 Cu01 113.1(2) . . ?
C00N P009 Cu01 118.6(2) . . ?
C00N P009 C00L 102.5(3) . . ?
C00O P00A Cu04 116.3(2) . . ?
C00O P00A C016 102.7(3) . . ?
C00P P00A Cu04 110.8(2) . . ?
C00P P00A C00O 103.9(3) . . ?
C00P P00A C016 105.0(3) . . ?
C016 P00A Cu04 116.7(2) . . ?
C00U C00K P009 118.8(5) . . ?
C01X C00K P009 122.8(5) . . ?
C01X C00K C00U 118.4(6) . . ?
C015 C00L P009 117.9(5) . . ?
C015 C00L C01M 119.7(6) . . ?
C01M C00L P009 122.4(5) . . ?
C00P C00M H00M 120.1 . . ?
C01A C00M H00M 120.1 . . ?
C01A C00M C00P 119.8(7) . . ?
C00W C00N P009 118.4(5) . . ?
C022 C00N P009 122.6(5) . . ?
C022 C00N C00W 118.7(6) . . ?
C00V C00O P00A 117.0(5) . . ?
C010 C00O P00A 123.4(5) . . ?
C010 C00O C00V 119.7(6) . . ?
C00M C00P P00A 115.9(5) . . ?
C01B C00P P00A 124.4(5) . . ?
C01B C00P C00M 119.7(6) . . ?
C00S C00R S008 119.3(5) . . ?
C00S C00R C012 120.6(6) . . ?
C012 C00R S008 120.1(5) . . ?
C00R C00S H00S 119.5 . . ?
C00R C00S C01L 121.0(6) . . ?
C01L C00S H00S 119.5 . . ?
C013 C00T S006 120.8(5) . . ?
C013 C00T C019 119.9(6) . . ?
C019 C00T S006 119.3(5) . . ?
C00K C00U H00U 119.1 . . ?
C018 C00U C00K 121.8(7) . . ?
C018 C00U H00U 119.1 . . ?
C00O C00V H00V 119.7 . . ?
C01W C00V C00O 120.6(7) . . ?
C01W C00V H00V 119.7 . . ?
C00N C00W H00W 118.9 . . ?
C01H C00W C00N 122.2(7) . . ?
C01H C00W H00W 118.9 . . ?
F00B C00X C00Z 117.6(6) . . ?
C027 C00X F00B 119.8(7) . . ?
C027 C00X C00Z 122.5(7) . . ?
H00A N00Y H00B 108.9 . . ?
C01L N00Y H00A 109.3 . . ?
C01L N00Y H00B 110.0 . . ?
C00X C00Z H00Z 121.0 . . ?
C015 C00Z C00X 118.0(6) . . ?
C015 C00Z H00Z 121.0 . . ?
C00O C010 H010 120.4 . . ?
C00O C010 C01J 119.1(7) . . ?
C01J C010 H010 120.4 . . ?
C00R C012 H012 121.2 . . ?
C00R C012 C01R 117.7(6) . . ?
C01R C012 H012 121.2 . . ?
C00T C013 H013 119.7 . . ?
C01Y C013 C00T 120.6(7) . . ?
C01Y C013 H013 119.7 . . ?
C00L C015 H015 119.5 . . ?
C00Z C015 C00L 121.1(6) . . ?
C00Z C015 H015 119.5 . . ?
C01G C016 P00A 123.8(6) . . ?
C01G C016 C01Q 119.2(6) . . ?
C01Q C016 P00A 116.8(5) . . ?
C01C C017 S005 121.7(6) . . ?
C01N C017 S005 117.8(6) . . ?
C01N C017 C01C 120.5(7) . . ?
C00U C018 H018 121.3 . . ?
C01V C018 C00U 117.4(7) . . ?
C01V C018 H018 121.3 . . ?
C00T C019 H019 120.5 . . ?
C01S C019 C00T 118.9(7) . . ?
C01S C019 H019 120.5 . . ?
C00M C01A H01A 120.7 . . ?
C01K C01A C00M 118.6(7) . . ?
C01K C01A H01A 120.7 . . ?
C00P C01B H01B 119.8 . . ?
C01E C01B C00P 120.5(7) . . ?
C01E C01B H01B 119.8 . . ?
C017 C01C H01C 120.1 . . ?
C017 C01C C024 119.8(8) . . ?
C024 C01C H01C 120.1 . . ?
C014 C01D H01D 120.0 . . ?
C014 C01D C021 120.0 . . ?
C021 C01D H01D 120.0 . . ?
N02G C01D C014 125.4(9) . . ?
N02G C01D C021 114.5(9) . . ?
C01D C014 H014 120.0 . . ?
C011 C014 C01D 120.0 . . ?
C011 C014 H014 120.0 . . ?
C014 C011 S007 122.1(2) . . ?
C014 C011 C01O 120.0 . . ?
C01O C011 S007 117.6(2) . . ?
C011 C01O H01O 120.0 . . ?
C01Z C01O C011 120.0 . . ?
C01Z C01O H01O 120.0 . . ?
C01O C01Z H01Z 120.0 . . ?
C021 C01Z C01O 120.0 . . ?
C021 C01Z H01Z 120.0 . . ?
N02E C01Z C01O 121.4(7) . . ?
N02E C01Z C021 118.5(7) . . ?
C01D C021 H021 120.0 . . ?
C01Z C021 C01D 120.0 . . ?
C01Z C021 H021 120.0 . . ?
C01B C01E H01E 120.6 . . ?
C01K C01E C01B 118.9(7) . . ?
C01K C01E H01E 120.6 . . ?
H01F N01F H01G 104.8 . . ?
C01Y N01F H01F 114.7 . . ?
C01Y N01F H01G 111.2 . . ?
C016 C01G H01H 118.8 . . ?
C028 C01G C016 122.5(7) . . ?
C028 C01G H01H 118.8 . . ?
C00W C01H H01I 121.7 . . ?
C00W C01H C01I 116.5(7) . . ?
C01I C01H H01I 121.7 . . ?
F00C C01I C01H 117.7(7) . . ?
C023 C01I F00C 118.4(6) . . ?
C023 C01I C01H 123.9(7) . . ?
C010 C01J H01J 120.2 . . ?
C01T C01J C010 119.6(7) . . ?
C01T C01J H01J 120.2 . . ?
F00E C01K C01A 119.3(7) . . ?
F00E C01K C01E 118.2(7) . . ?
C01E C01K C01A 122.5(7) . . ?
C00S C01L N00Y 119.1(7) . . ?
C00S C01L C01P 119.9(7) . . ?
N00Y C01L C01P 121.0(7) . . ?
C00L C01M H01M 120.7 . . ?
C027 C01M C00L 118.7(7) . . ?
C027 C01M H01M 120.7 . . ?
C017 C01N H01N 120.6 . . ?
C017 C01N C026 118.8(8) . . ?
C026 C01N H01N 120.6 . . ?
C01L C01P H01P 120.4 . . ?
C01R C01P C01L 119.2(7) . . ?
C01R C01P H01P 120.4 . . ?
C016 C01Q H01Q 119.3 . . ?
C025 C01Q C016 121.4(7) . . ?
C025 C01Q H01Q 119.3 . . ?
C012 C01R H01R 119.2 . . ?
C01P C01R C012 121.6(7) . . ?
C01P C01R H01R 119.2 . . ?
C019 C01S H01S 119.1 . . ?
C019 C01S C01U 121.9(7) . . ?
C01U C01S H01S 119.1 . . ?
F1 C01T C01J 117.8(7) . . ?
F1 C01T C01W 119.8(7) . . ?
C01J C01T C01W 122.4(7) . . ?
C01S C01U H01U 120.0 . . ?
C01S C01U C01Y 119.9(7) . . ?
C01Y C01U H01U 120.0 . . ?
F00F C01V C018 118.3(7) . . ?
C02B C01V F00F 119.1(8) . . ?
C02B C01V C018 122.5(7) . . ?
C00V C01W H01W 120.7 . . ?
C01T C01W C00V 118.6(7) . . ?
C01T C01W H01W 120.7 . . ?
C00K C01X H01X 119.8 . . ?
C02B C01X C00K 120.4(8) . . ?
C02B C01X H01X 119.8 . . ?
C013 C01Y N01F 120.2(7) . . ?
C013 C01Y C01U 118.7(7) . . ?
N01F C01Y C01U 121.0(7) . . ?
C024 C020 H020 119.6 . . ?
C026 C020 H020 119.6 . . ?
C026 C020 C024 120.9(7) . . ?
C00N C022 H022 119.5 . . ?
C00N C022 C023 121.0(7) . . ?
C023 C022 H022 119.5 . . ?
C01I C023 C022 117.7(7) . . ?
C01I C023 H023 121.2 . . ?
C022 C023 H023 121.2 . . ?
C01C C024 H024 121.0 . . ?
C020 C024 C01C 118.0(9) . . ?
C020 C024 H024 121.0 . . ?
C01Q C025 H025 121.9 . . ?
C02A C025 C01Q 116.1(8) . . ?
C02A C025 H025 121.9 . . ?
C020 C026 C01N 121.7(8) . . ?
C020 C026 N02D 120.2(8) . . ?
N02D C026 C01N 118.0(10) . . ?
C00X C027 C01M 120.0(7) . . ?
C00X C027 H027 120.0 . . ?
C01M C027 H027 120.0 . . ?
C01G C028 H028 121.3 . . ?
C01G C028 C02A 117.4(7) . . ?
C02A C028 H028 121.3 . . ?
F00I C02A C025 118.0(9) . . ?
F00I C02A C028 118.7(8) . . ?
C025 C02A C028 123.3(7) . . ?
C01V C02B C01X 119.4(9) . . ?
C01V C02B H02B 120.3 . . ?
C01X C02B H02B 120.3 . . ?
C026 N02D H02A 110.1 . . ?
C026 N02D H02C 109.0 . . ?
H02A N02D H02C 109.0 . . ?
C01Z N02E H02D 110.5 . . ?
C01Z N02E H02E 110.3 . . ?
H02D N02E H02E 108.4 . . ?
Cl C02F Cl1 124.9(12) . . ?
Cl C02F H02H 106.1 . . ?
Cl C02F H02I 106.1 . . ?
Cl1 C02F H02H 106.1 . . ?
Cl1 C02F H02I 106.1 . . ?
H02H C02F H02I 106.3 . . ?
C01D N02G H02F 120.0 . . ?
C01D N02G H02G 120.0 . . ?
H02F N02G H02G 120.0 . . ?

loop_
_geom_bond_atom_site_label_1
_geom_bond_atom_site_label_2
_geom_bond_distance
_geom_bond_site_symmetry_2
_geom_bond_publ_flag
Cu01 Cu03 2.9279(13) . ?
Cu01 S006 2.2622(16) . ?
Cu01 S007 2.2610(18) . ?
Cu01 P009 2.2238(19) . ?
Cu02 Cu02 2.9862(18) 2_666 ?
Cu02 Cu03 2.7620(13) . ?
Cu02 Cu04 2.8739(13) 2_666 ?
Cu02 S005 2.3721(17) . ?
Cu02 S006 2.2362(18) . ?
Cu02 S008 2.2981(18) 2_666 ?
Cu03 S005 2.2433(18) . ?
Cu03 S007 2.2106(18) . ?
Cu03 S008 2.2936(17) . ?
Cu04 S005 2.4069(18) 2_666 ?
Cu04 S006 2.3762(17) . ?
Cu04 S008 2.3425(18) . ?
Cu04 P00A 2.2137(18) . ?
S005 C017 1.782(6) . ?
S006 C00T 1.786(6) . ?
S007 C011 1.788(3) . ?
S008 C00R 1.790(7) . ?
P009 C00K 1.828(7) . ?
P009 C00L 1.831(6) . ?
P009 C00N 1.831(7) . ?
P00A C00O 1.826(6) . ?
P00A C00P 1.822(7) . ?
P00A C016 1.833(7) . ?
F00B C00X 1.367(7) . ?
F00C C01I 1.366(8) . ?
F1 C01T 1.359(8) . ?
F00E C01K 1.361(8) . ?
F00F C01V 1.357(9) . ?
Cl C02F 1.601(18) . ?
Cl1 C02F 1.667(16) . ?
F00I C02A 1.367(9) . ?
C00K C00U 1.389(9) . ?
C00K C01X 1.387(10) . ?
C00L C015 1.386(9) . ?
C00L C01M 1.397(10) . ?
C00M H00M 0.9500 . ?
C00M C00P 1.393(9) . ?
C00M C01A 1.390(10) . ?
C00N C00W 1.384(10) . ?
C00N C022 1.382(9) . ?
C00O C00V 1.401(10) . ?
C00O C010 1.393(9) . ?
C00P C01B 1.383(10) . ?
C00R C00S 1.377(9) . ?
C00R C012 1.398(9) . ?
C00S H00S 0.9500 . ?
C00S C01L 1.387(10) . ?
C00T C013 1.390(9) . ?
C00T C019 1.397(9) . ?
C00U H00U 0.9500 . ?
C00U C018 1.381(10) . ?
C00V H00V 0.9500 . ?
C00V C01W 1.389(10) . ?
C00W H00W 0.9500 . ?
C00W C01H 1.375(10) . ?
C00X C00Z 1.383(10) . ?
C00X C027 1.349(11) . ?
N00Y H00A 0.8664 . ?
N00Y H00B 0.8665 . ?
N00Y C01L 1.393(10) . ?
C00Z H00Z 0.9500 . ?
C00Z C015 1.371(10) . ?
C010 H010 0.9500 . ?
C010 C01J 1.406(11) . ?
C012 H012 0.9500 . ?
C012 C01R 1.416(10) . ?
C013 H013 0.9500 . ?
C013 C01Y 1.377(10) . ?
C015 H015 0.9500 . ?
C016 C01G 1.364(10) . ?
C016 C01Q 1.399(10) . ?
C017 C01C 1.388(10) . ?
C017 C01N 1.375(10) . ?
C018 H018 0.9500 . ?
C018 C01V 1.379(11) . ?
C019 H019 0.9500 . ?
C019 C01S 1.362(10) . ?
C01A H01A 0.9500 . ?
C01A C01K 1.370(11) . ?
C01B H01B 0.9500 . ?
C01B C01E 1.376(11) . ?
C01C H01C 0.9500 . ?
C01C C024 1.417(11) . ?
C01D H01D 0.9500 . ?
C01D C014 1.3900 . ?
C01D C021 1.3900 . ?
C01D N02G 1.319(18) . ?
C014 H014 0.9500 . ?
C014 C011 1.3900 . ?
C011 C01O 1.3900 . ?
C01O H01O 0.9500 . ?
C01O C01Z 1.3900 . ?
C01Z H01Z 0.9500 . ?
C01Z C021 1.3900 . ?
C01Z N02E 1.388(12) . ?
C021 H021 0.9500 . ?
C01E H01E 0.9500 . ?
C01E C01K 1.368(11) . ?
N01F H01F 0.9004 . ?
N01F H01G 0.8935 . ?
N01F C01Y 1.397(10) . ?
C01G H01H 0.9500 . ?
C01G C028 1.360(11) . ?
C01H H01I 0.9500 . ?
C01H C01I 1.398(11) . ?
C01I C023 1.350(11) . ?
C01J H01J 0.9500 . ?
C01J C01T 1.366(11) . ?
C01L C01P 1.393(11) . ?
C01M H01M 0.9500 . ?
C01M C027 1.389(10) . ?
C01N H01N 0.9500 . ?
C01N C026 1.391(11) . ?
C01P H01P 0.9500 . ?
C01P C01R 1.384(11) . ?
C01Q H01Q 0.9500 . ?
C01Q C025 1.397(10) . ?
C01R H01R 0.9500 . ?
C01S H01S 0.9500 . ?
C01S C01U 1.368(11) . ?
C01T C01W 1.373(11) . ?
C01U H01U 0.9500 . ?
C01U C01Y 1.406(12) . ?
C01V C02B 1.357(12) . ?
C01W H01W 0.9500 . ?
C01X H01X 0.9500 . ?
C01X C02B 1.382(11) . ?
C020 H020 0.9500 . ?
C020 C024 1.393(14) . ?
C020 C026 1.343(13) . ?
C022 H022 0.9500 . ?
C022 C023 1.399(10) . ?
C023 H023 0.9500 . ?
C024 H024 0.9500 . ?
C025 H025 0.9500 . ?
C025 C02A 1.392(13) . ?
C026 N02D 1.363(12) . ?
C027 H027 0.9500 . ?
C028 H028 0.9500 . ?
C028 C02A 1.403(13) . ?
C02B H02B 0.9500 . ?
N02D H02A 0.8641 . ?
N02D H02C 0.8639 . ?
N02E H02D 0.8701 . ?
N02E H02E 0.8699 . ?
C02F H02H 0.9900 . ?
C02F H02I 0.9900 . ?
N02G H02F 0.8800 . ?
N02G H02G 0.8800 . ?

loop_
_geom_torsion_atom_site_label_1
_geom_torsion_atom_site_label_2
_geom_torsion_atom_site_label_3
_geom_torsion_atom_site_label_4
_geom_torsion
_geom_torsion_site_symmetry_1
_geom_torsion_site_symmetry_2
_geom_torsion_site_symmetry_3
_geom_torsion_site_symmetry_4
_geom_torsion_publ_flag
Cu01 S006 C00T C013 -117.3(5) . . . . ?
Cu01 S006 C00T C019 62.4(5) . . . . ?
Cu01 S007 C011 C014 80.1(3) . . . . ?
Cu01 S007 C011 C01O -105.7(2) . . . . ?
Cu01 P009 C00K C00U -45.9(6) . . . . ?
Cu01 P009 C00K C01X 134.3(6) . . . . ?
Cu01 P009 C00L C015 -60.3(6) . . . . ?
Cu01 P009 C00L C01M 118.0(6) . . . . ?
Cu01 P009 C00N C00W -40.2(6) . . . . ?
Cu01 P009 C00N C022 147.4(5) . . . . ?
Cu02 S005 C017 C01C -6.7(6) . . . . ?
Cu02 S005 C017 C01N 172.4(5) . . . . ?
Cu02 S006 C00T C013 -8.1(6) . . . . ?
Cu02 S006 C00T C019 171.6(4) . . . . ?
Cu02 S008 C00R C00S -128.9(5) 2_666 . . . ?
Cu02 S008 C00R C012 50.4(6) 2_666 . . . ?
Cu03 S005 C017 C01C 70.6(6) . . . . ?
Cu03 S005 C017 C01N -110.3(5) . . . . ?
Cu03 S007 C011 C014 -9.3(3) . . . . ?
Cu03 S007 C011 C01O 164.9(2) . . . . ?
Cu03 S008 C00R C00S 0.7(6) . . . . ?
Cu03 S008 C00R C012 179.9(5) . . . . ?
Cu04 S005 C017 C01C -83.2(6) 2_666 . . . ?
Cu04 S005 C017 C01N 95.9(5) 2_666 . . . ?
Cu04 S006 C00T C013 95.8(5) . . . . ?
Cu04 S006 C00T C019 -84.5(5) . . . . ?
Cu04 S008 C00R C00S 136.8(5) . . . . ?
Cu04 S008 C00R C012 -44.0(6) . . . . ?
Cu04 P00A C00O C00V 53.2(5) . . . . ?
Cu04 P00A C00O C010 -126.6(5) . . . . ?
Cu04 P00A C00P C00M 39.2(6) . . . . ?
Cu04 P00A C00P C01B -140.9(6) . . . . ?
Cu04 P00A C016 C01G -142.0(6) . . . . ?
Cu04 P00A C016 C01Q 32.8(6) . . . . ?
S005 C017 C01C C024 176.3(5) . . . . ?
S005 C017 C01N C026 -179.3(5) . . . . ?
S006 C00T C013 C01Y 176.0(5) . . . . ?
S006 C00T C019 C01S -177.4(5) . . . . ?
S007 C011 C01O C01Z -174.3(3) . . . . ?
S008 C00R C00S C01L 178.4(6) . . . . ?
S008 C00R C012 C01R -179.0(5) . . . . ?
P009 C00K C00U C018 179.3(5) . . . . ?
P009 C00K C01X C02B 179.6(7) . . . . ?
P009 C00L C015 C00Z 178.4(6) . . . . ?
P009 C00L C01M C027 -176.8(7) . . . . ?
P009 C00N C00W C01H -173.4(6) . . . . ?
P009 C00N C022 C023 173.7(6) . . . . ?
P00A C00O C00V C01W -179.8(5) . . . . ?
P00A C00O C010 C01J -179.9(5) . . . . ?
P00A C00P C01B C01E -179.7(6) . . . . ?
P00A C016 C01G C028 174.1(7) . . . . ?
P00A C016 C01Q C025 -173.5(6) . . . . ?
F00B C00X C00Z C015 -179.1(6) . . . . ?
F00B C00X C027 C01M -179.4(8) . . . . ?
F00C C01I C023 C022 -178.5(6) . . . . ?
F1 C01T C01W C00V -178.9(6) . . . . ?
F00F C01V C02B C01X 179.0(8) . . . . ?
C00K P009 C00L C015 175.0(5) . . . . ?
C00K P009 C00L C01M -6.7(7) . . . . ?
C00K P009 C00N C00W 86.6(6) . . . . ?
C00K P009 C00N C022 -85.9(6) . . . . ?
C00K C00U C018 C01V 2.2(11) . . . . ?
C00K C01X C02B C01V -0.2(15) . . . . ?
C00L P009 C00K C00U 78.1(5) . . . . ?
C00L P009 C00K C01X -101.7(7) . . . . ?
C00L P009 C00N C00W -165.5(5) . . . . ?
C00L P009 C00N C022 22.0(6) . . . . ?
C00L C01M C027 C00X -3.4(14) . . . . ?
C00M C00P C01B C01E 0.2(11) . . . . ?
C00M C01A C01K F00E 177.0(7) . . . . ?
C00M C01A C01K C01E -0.7(12) . . . . ?
C00N P009 C00K C00U -175.4(5) . . . . ?
C00N P009 C00K C01X 4.8(7) . . . . ?
C00N P009 C00L C015 68.5(6) . . . . ?
C00N P009 C00L C01M -113.2(6) . . . . ?
C00N C00W C01H C01I -0.2(11) . . . . ?
C00N C022 C023 C01I -1.0(11) . . . . ?
C00O P00A C00P C00M -86.4(5) . . . . ?
C00O P00A C00P C01B 93.5(6) . . . . ?
C00O P00A C016 C01G -13.5(7) . . . . ?
C00O P00A C016 C01Q 161.2(6) . . . . ?
C00O C00V C01W C01T 0.0(10) . . . . ?
C00O C010 C01J C01T -0.7(11) . . . . ?
C00P P00A C00O C00V 175.2(5) . . . . ?
C00P P00A C00O C010 -4.6(6) . . . . ?
C00P P00A C016 C01G 94.9(7) . . . . ?
C00P P00A C016 C01Q -90.4(6) . . . . ?
C00P C00M C01A C01K 2.5(11) . . . . ?
C00P C01B C01E C01K 1.6(12) . . . . ?
C00R C00S C01L N00Y 179.4(7) . . . . ?
C00R C00S C01L C01P 0.7(12) . . . . ?
C00R C012 C01R C01P 0.7(12) . . . . ?
C00S C00R C012 C01R 0.3(10) . . . . ?
C00S C01L C01P C01R 0.2(12) . . . . ?
C00T C013 C01Y N01F 178.2(7) . . . . ?
C00T C013 C01Y C01U 2.2(11) . . . . ?
C00T C019 C01S C01U 0.5(11) . . . . ?
C00U C00K C01X C02B -0.1(12) . . . . ?
C00U C018 C01V F00F 180.0(7) . . . . ?
C00U C018 C01V C02B -2.5(13) . . . . ?
C00V C00O C010 C01J 0.3(10) . . . . ?
C00W C00N C022 C023 1.3(11) . . . . ?
C00W C01H C01I F00C 179.1(6) . . . . ?
C00W C01H C01I C023 0.4(12) . . . . ?
C00X C00Z C015 C00L 0.3(11) . . . . ?
N00Y C01L C01P C01R -178.5(8) . . . . ?
C00Z C00X C027 C01M 3.9(14) . . . . ?
C010 C00O C00V C01W 0.1(10) . . . . ?
C010 C01J C01T F1 179.3(7) . . . . ?
C010 C01J C01T C01W 0.8(12) . . . . ?
C012 C00R C00S C01L -0.9(11) . . . . ?
C013 C00T C019 C01S 2.3(9) . . . . ?
C015 C00L C01M C027 1.5(12) . . . . ?
C016 P00A C00O C00V -75.5(5) . . . . ?
C016 P00A C00O C010 104.6(6) . . . . ?
C016 P00A C00P C00M 166.1(5) . . . . ?
C016 P00A C00P C01B -14.1(7) . . . . ?
C016 C01G C028 C02A -1.2(14) . . . . ?
C016 C01Q C025 C02A -0.6(12) . . . . ?
C017 C01C C024 C020 1.6(11) . . . . ?
C017 C01N C026 C020 4.4(12) . . . . ?
C017 C01N C026 N02D -172.3(8) . . . . ?
C018 C01V C02B C01X 1.6(15) . . . . ?
C019 C00T C013 C01Y -3.7(10) . . . . ?
C019 C01S C01U C01Y -2.0(13) . . . . ?
C01A C00M C00P P00A 177.6(5) . . . . ?
C01A C00M C00P C01B -2.3(10) . . . . ?
C01B C01E C01K F00E -179.1(7) . . . . ?
C01B C01E C01K C01A -1.3(13) . . . . ?
C01C C017 C01N C026 -0.1(10) . . . . ?
C01D C014 C011 S007 174.1(4) . . . . ?
C01D C014 C011 C01O 0.0 . . . . ?
C014 C01D C021 C01Z 0.0 . . . . ?
C014 C011 C01O C01Z 0.0 . . . . ?
C011 C01O C01Z C021 0.0 . . . . ?
C011 C01O C01Z N02E -177.3(8) . . . . ?
C01O C01Z C021 C01D 0.0 . . . . ?
C021 C01D C014 C011 0.0 . . . . ?
C01G C016 C01Q C025 1.5(12) . . . . ?
C01G C028 C02A F00I -178.5(8) . . . . ?
C01G C028 C02A C025 2.2(15) . . . . ?
C01H C01I C023 C022 0.2(12) . . . . ?
C01J C01T C01W C00V -0.5(11) . . . . ?
C01L C01P C01R C012 -0.9(12) . . . . ?
C01M C00L C015 C00Z 0.0(11) . . . . ?
C01N C017 C01C C024 -2.8(10) . . . . ?
C01Q C016 C01G C028 -0.6(13) . . . . ?
C01Q C025 C02A F00I 179.4(8) . . . . ?
C01Q C025 C02A C028 -1.2(14) . . . . ?
C01S C01U C01Y C013 0.6(12) . . . . ?
C01S C01U C01Y N01F -175.3(8) . . . . ?
C01X C00K C00U C018 -0.9(10) . . . . ?
C022 C00N C00W C01H -0.6(11) . . . . ?
C024 C020 C026 C01N -5.7(13) . . . . ?
C024 C020 C026 N02D 171.0(8) . . . . ?
C026 C020 C024 C01C 2.6(12) . . . . ?
C027 C00X C00Z C015 -2.2(12) . . . . ?
N02E C01Z C021 C01D 177.3(8) . . . . ?
N02G C01D C014 C011 177.6(11) . . . . ?
N02G C01D C021 C01Z -177.8(10) . . . . ?

loop_
_smtbx_masks_void_nr
_smtbx_masks_void_average_x
_smtbx_masks_void_average_y
_smtbx_masks_void_average_z
_smtbx_masks_void_volume
_smtbx_masks_void_count_electrons
_smtbx_masks_void_content
1 0.000 0.500 0.000 453.5 115.2 ?
